data_7211738
loop_
_publ_author_name
'Liu, Guang-Xiang'
'Zhu, Kun'
'Xu, Huan-Min'
'Nishihara, Sadafumi'
'Huang, Rong-Yi'
'Ren, Xiao-Ming'

_publ_section_title
;
 Five 3D metal--organic frameworks constructed from V-shaped
 polycarboxylate acids and flexible imidazole-based ligands
;
_journal_issue 4
_journal_name_full CrystEngComm
_journal_page_first 1175
_journal_paper_doi 10.1039/b913942g
_journal_volume 12
_journal_year 2010
_chemical_formula_moiety 'C34 H26 Co N4 O6 S'
_chemical_formula_sum 'C34 H26 Co N4 O6 S'
_chemical_formula_weight 677.58
_chemical_name_systematic
;
?
;
_space_group_IT_number 9
_symmetry_cell_setting monoclinic
_symmetry_space_group_name_Hall 'C -2yc'
_symmetry_space_group_name_H-M 'C 1 c 1'
_atom_sites_solution_hydrogens geom
_atom_sites_solution_primary direct
_atom_sites_solution_secondary difmap
_audit_creation_method SHELXL-97
_cell_angle_alpha 90.00
_cell_angle_beta 98.896(7)
_cell_angle_gamma 90.00
_cell_formula_units_Z 4
_cell_length_a 6.039(3)
_cell_length_b 29.302(15)
_cell_length_c 17.045(8)
_cell_measurement_reflns_used 1425
_cell_measurement_temperature 296(2)
_cell_measurement_theta_max 20.47
_cell_measurement_theta_min 2.42
_cell_volume 2980(3)
_computing_cell_refinement SMART
_computing_data_collection 'SMART (Bruker, 2000)'
_computing_data_reduction 'SAINT (Bruker, 2000)'
_computing_molecular_graphics SHELXTL
_computing_publication_material SHELXTL
_computing_structure_refinement SHELXTL
_computing_structure_solution 'SHELXTL (Bruker, 2000)'
_diffrn_ambient_temperature 296(2)
_diffrn_measured_fraction_theta_full 0.995
_diffrn_measured_fraction_theta_max 0.995
_diffrn_measurement_device_type 'Bruker Smart Aepex CCD area detector'
_diffrn_measurement_method 'phi and omega scans'
_diffrn_radiation_monochromator graphite
_diffrn_radiation_source 'sealed tube'
_diffrn_radiation_type MoK\a
_diffrn_radiation_wavelength 0.71073
_diffrn_reflns_av_R_equivalents 0.0374
_diffrn_reflns_av_sigmaI/netI 0.0993
_diffrn_reflns_limit_h_max 7
_diffrn_reflns_limit_h_min -7
_diffrn_reflns_limit_k_max 19
_diffrn_reflns_limit_k_min -34
_diffrn_reflns_limit_l_max 20
_diffrn_reflns_limit_l_min -20
_diffrn_reflns_number 7364
_diffrn_reflns_theta_full 25.09
_diffrn_reflns_theta_max 25.09
_diffrn_reflns_theta_min 1.84
_exptl_absorpt_coefficient_mu 0.701
_exptl_absorpt_correction_T_max 0.9460
_exptl_absorpt_correction_T_min 0.8387
_exptl_absorpt_correction_type multi-scan
_exptl_absorpt_process_details 'SADABS(Bruker, 2000)'
_exptl_crystal_colour purple
_exptl_crystal_density_diffrn 1.510
_exptl_crystal_density_method 'not measured'
_exptl_crystal_description platelet
_exptl_crystal_F_000 1396
_exptl_crystal_size_max 0.26
_exptl_crystal_size_mid 0.22
_exptl_crystal_size_min 0.08
_refine_diff_density_max 0.264
_refine_diff_density_min -0.236
_refine_diff_density_rms 0.053
_refine_ls_abs_structure_details 'Flack H D (1983), Acta Cryst. A39, 876-881'
_refine_ls_abs_structure_Flack 0.007(18)
_refine_ls_extinction_method none
_refine_ls_goodness_of_fit_ref 0.992
_refine_ls_hydrogen_treatment constr
_refine_ls_matrix_type full
_refine_ls_number_parameters 415
_refine_ls_number_reflns 4912
_refine_ls_number_restraints 2
_refine_ls_restrained_S_all 0.991
_refine_ls_R_factor_all 0.0793
_refine_ls_R_factor_gt 0.0511
_refine_ls_shift/su_max 0.000
_refine_ls_shift/su_mean 0.000
_refine_ls_structure_factor_coef Fsqd
_refine_ls_weighting_details 'calc w=1/[\s^2^(Fo^2^)+(0.0000P)^2^+0.0000P] where P=(Fo^2^+2Fc^2^)/3'
_refine_ls_weighting_scheme calc
_refine_ls_wR_factor_gt 0.0877
_refine_ls_wR_factor_ref 0.0983
_reflns_number_gt 3634
_reflns_number_total 4912
_reflns_threshold_expression >2sigma(I)
_cod_data_source_file b913942g.txt
_cod_data_source_block K4
_cod_original_sg_symbol_H-M 'C c'
_cod_database_code 7211738

loop_
_symmetry_equiv_pos_as_xyz
'x, y, z'
'x, -y, z+1/2'
'x+1/2, y+1/2, z'
'x+1/2, -y+1/2, z+1/2'

loop_
_atom_site_label
_atom_site_type_symbol
_atom_site_fract_x
_atom_site_fract_y
_atom_site_fract_z
_atom_site_U_iso_or_equiv
_atom_site_adp_type
_atom_site_occupancy
_atom_site_symmetry_multiplicity
_atom_site_calc_flag
_atom_site_refinement_flags
Co1 Co 0.52170(10) 0.05326(2) 1.00708(5) 0.0407(2) Uani 1 1 d .
N1 N 0.2726(7) 0.03312(15) 0.9214(2) 0.0394(11) Uani 1 1 d .
N2 N -0.0244(7) 0.03109(15) 0.8278(3) 0.0419(11) Uani 1 1 d .
N3 N -0.3337(7) 0.40162(14) 0.6776(3) 0.0407(11) Uani 1 1 d .
N4 N -0.1140(7) 0.43752(15) 0.6067(2) 0.0443(11) Uani 1 1 d .
O1 O 0.7053(6) 0.10812(12) 0.9907(2) 0.0459(10) Uani 1 1 d .
O2 O 0.3628(6) 0.13694(13) 0.9802(2) 0.0542(11) Uani 1 1 d .
O3 O 0.2140(6) 0.50006(12) 0.9953(2) 0.0522(11) Uani 1 1 d .
O4 O 0.3937(7) 0.50287(14) 1.1190(2) 0.0615(12) Uani 1 1 d .
O5 O 0.9776(7) 0.34069(13) 0.8865(2) 0.0591(11) Uani 1 1 d .
O6 O 1.1542(6) 0.33187(13) 1.0267(2) 0.0543(11) Uani 1 1 d .
S1 S 0.9543(2) 0.33211(5) 0.96802(9) 0.0426(4) Uani 1 1 d .
C1 C 0.5703(10) 0.14235(18) 0.9834(3) 0.0396(13) Uani 1 1 d .
C2 C 0.6619(8) 0.18912(17) 0.9797(3) 0.0352(12) Uani 1 1 d .
C3 C 0.8575(9) 0.19722(19) 0.9483(3) 0.0504(15) Uani 1 1 d .
H3 H 0.9362 0.1729 0.9307 0.060 Uiso 1 1 calc R
C4 C 0.9356(9) 0.24178(19) 0.9430(3) 0.0496(15) Uani 1 1 d .
H4 H 1.0628 0.2472 0.9198 0.060 Uiso 1 1 calc R
C5 C 0.8250(9) 0.27794(18) 0.9721(3) 0.0399(13) Uani 1 1 d .
C6 C 0.6351(9) 0.27011(18) 1.0042(3) 0.0500(15) Uani 1 1 d .
H6 H 0.5624 0.2942 1.0250 0.060 Uiso 1 1 calc R
C7 C 0.5508(11) 0.22610(17) 1.0059(4) 0.0511(14) Uani 1 1 d .
H7 H 0.4165 0.2214 1.0250 0.061 Uiso 1 1 calc R
C8 C 0.3612(9) 0.48619(19) 1.0531(4) 0.0435(14) Uani 1 1 d .
C9 C 0.5027(8) 0.44609(17) 1.0324(3) 0.0347(12) Uani 1 1 d .
C10 C 0.6997(9) 0.4351(2) 1.0818(3) 0.0500(15) Uani 1 1 d .
H10 H 0.7435 0.4519 1.1278 0.060 Uiso 1 1 calc R
C11 C 0.8326(9) 0.39916(19) 1.0632(3) 0.0511(15) Uani 1 1 d .
H11 H 0.9651 0.3923 1.0967 0.061 Uiso 1 1 calc R
C12 C 0.7698(8) 0.37387(17) 0.9959(3) 0.0349(12) Uani 1 1 d .
C13 C 0.5730(9) 0.38431(19) 0.9459(3) 0.0451(14) Uani 1 1 d .
H13 H 0.5289 0.3671 0.9003 0.054 Uiso 1 1 calc R
C14 C 0.4420(10) 0.42060(19) 0.9644(4) 0.0499(15) Uani 1 1 d .
H14 H 0.3112 0.4278 0.9303 0.060 Uiso 1 1 calc R
C15 C 0.0802(8) 0.05343(18) 0.8913(3) 0.0410(13) Uani 1 1 d .
H15 H 0.0258 0.0798 0.9119 0.049 Uiso 1 1 calc R
C16 C 0.2864(9) -0.00361(19) 0.8721(3) 0.0498(15) Uani 1 1 d .
H16 H 0.4036 -0.0245 0.8781 0.060 Uiso 1 1 calc R
C17 C 0.1075(9) -0.0053(2) 0.8137(3) 0.0521(16) Uani 1 1 d .
H17 H 0.0797 -0.0265 0.7728 0.062 Uiso 1 1 calc R
C18 C -0.2473(9) 0.04014(18) 0.7815(4) 0.0485(15) Uani 1 1 d .
H18A H -0.3614 0.0275 0.8094 0.058 Uiso 1 1 calc R
H18B H -0.2584 0.0249 0.7305 0.058 Uiso 1 1 calc R
C19 C -0.2911(9) 0.0903(2) 0.7681(3) 0.0423(14) Uani 1 1 d .
C20 C -0.1454(9) 0.1171(2) 0.7343(3) 0.0544(16) Uani 1 1 d .
H20 H -0.0162 0.1042 0.7205 0.065 Uiso 1 1 calc R
C21 C -0.1873(9) 0.1630(2) 0.7205(3) 0.0540(16) Uani 1 1 d .
H21 H -0.0843 0.1806 0.6985 0.065 Uiso 1 1 calc R
C22 C -0.3793(8) 0.18336(19) 0.7389(3) 0.0436(14) Uani 1 1 d .
C23 C -0.5263(9) 0.1559(2) 0.7736(3) 0.0524(15) Uani 1 1 d .
H23 H -0.6554 0.1686 0.7881 0.063 Uiso 1 1 calc R
C24 C -0.4811(9) 0.10997(19) 0.7867(3) 0.0475(14) Uani 1 1 d .
H24 H -0.5829 0.0921 0.8087 0.057 Uiso 1 1 calc R
C25 C -0.3101(9) 0.41734(19) 0.6071(3) 0.0475(14) Uani 1 1 d .
H25 H -0.4191 0.4146 0.5624 0.057 Uiso 1 1 calc R
C26 C -0.0088(10) 0.43469(18) 0.6850(3) 0.0491(15) Uani 1 1 d .
H26 H 0.1320 0.4466 0.7041 0.059 Uiso 1 1 calc R
C27 C -0.1409(9) 0.4121(2) 0.7295(3) 0.0484(16) Uani 1 1 d .
H27 H -0.1088 0.4052 0.7833 0.058 Uiso 1 1 calc R
C28 C -0.5278(10) 0.37687(19) 0.6959(3) 0.0532(16) Uani 1 1 d .
H28A H -0.6520 0.3817 0.6533 0.064 Uiso 1 1 calc R
H28B H -0.5703 0.3893 0.7442 0.064 Uiso 1 1 calc R
C29 C -0.4892(9) 0.32661(19) 0.7065(3) 0.0446(14) Uani 1 1 d .
C30 C -0.3564(12) 0.3031(2) 0.6639(4) 0.082(2) Uani 1 1 d .
H30 H -0.2826 0.3186 0.6280 0.098 Uiso 1 1 calc R
C31 C -0.3277(13) 0.2564(2) 0.6727(5) 0.088(2) Uani 1 1 d .
H31 H -0.2400 0.2411 0.6409 0.106 Uiso 1 1 calc R
C32 C -0.4239(9) 0.23237(19) 0.7264(3) 0.0449(14) Uani 1 1 d .
C33 C -0.5647(11) 0.2564(2) 0.7683(4) 0.072(2) Uani 1 1 d .
H33 H -0.6391 0.2408 0.8040 0.086 Uiso 1 1 calc R
C34 C -0.5983(10) 0.3030(2) 0.7588(4) 0.0682(19) Uani 1 1 d .
H34 H -0.6942 0.3182 0.7877 0.082 Uiso 1 1 calc R

loop_
_atom_site_aniso_label
_atom_site_aniso_U_11
_atom_site_aniso_U_22
_atom_site_aniso_U_33
_atom_site_aniso_U_23
_atom_site_aniso_U_13
_atom_site_aniso_U_12
Co1 0.0426(4) 0.0325(4) 0.0472(4) -0.0012(4) 0.0074(3) 0.0038(4)
N1 0.041(3) 0.034(3) 0.043(3) -0.002(2) 0.007(2) 0.000(2)
N2 0.040(3) 0.036(3) 0.050(3) -0.002(2) 0.006(2) 0.000(2)
N3 0.045(3) 0.030(3) 0.048(3) 0.005(2) 0.010(2) 0.001(2)
N4 0.043(3) 0.043(3) 0.046(3) -0.002(2) 0.004(2) 0.000(2)
O1 0.050(2) 0.029(2) 0.059(2) -0.0010(19) 0.0083(19) 0.0040(19)
O2 0.040(2) 0.043(2) 0.080(3) 0.004(2) 0.012(2) -0.0008(19)
O3 0.052(2) 0.039(2) 0.065(3) 0.004(2) 0.007(2) 0.013(2)
O4 0.074(3) 0.053(3) 0.056(3) -0.014(2) 0.006(2) 0.011(2)
O5 0.084(3) 0.045(2) 0.054(2) 0.011(2) 0.030(2) 0.004(2)
O6 0.036(2) 0.047(3) 0.077(3) -0.003(2) 0.002(2) 0.006(2)
S1 0.0435(8) 0.0335(8) 0.0533(8) 0.0042(8) 0.0150(7) 0.0017(7)
C1 0.046(3) 0.035(3) 0.040(3) 0.002(3) 0.011(3) 0.002(3)
C2 0.040(3) 0.025(3) 0.040(3) 0.000(2) 0.005(3) -0.001(2)
C3 0.049(3) 0.039(4) 0.068(4) -0.009(3) 0.023(3) 0.008(3)
C4 0.041(3) 0.042(4) 0.071(4) -0.004(3) 0.028(3) -0.001(3)
C5 0.042(3) 0.031(3) 0.049(3) -0.001(3) 0.012(3) 0.002(3)
C6 0.052(4) 0.029(3) 0.074(4) -0.004(3) 0.027(3) 0.002(3)
C7 0.050(3) 0.034(3) 0.076(4) 0.000(4) 0.031(3) 0.000(3)
C8 0.041(3) 0.030(3) 0.061(4) 0.008(3) 0.011(3) -0.001(3)
C9 0.040(3) 0.025(3) 0.039(3) 0.002(3) 0.006(3) 0.002(3)
C10 0.056(3) 0.050(4) 0.042(3) -0.009(3) 0.000(3) 0.004(3)
C11 0.046(3) 0.049(4) 0.056(4) -0.002(3) 0.000(3) 0.016(3)
C12 0.041(3) 0.027(3) 0.037(3) 0.002(3) 0.007(2) 0.002(2)
C13 0.052(3) 0.036(3) 0.046(3) -0.004(3) 0.003(3) 0.004(3)
C14 0.045(3) 0.046(4) 0.054(3) 0.007(3) -0.008(3) 0.008(3)
C15 0.040(3) 0.037(3) 0.047(3) -0.003(3) 0.011(3) -0.002(3)
C16 0.055(4) 0.037(3) 0.058(4) -0.003(3) 0.008(3) 0.008(3)
C17 0.053(4) 0.040(4) 0.060(4) -0.015(3) 0.001(3) 0.008(3)
C18 0.042(3) 0.038(3) 0.062(4) -0.001(3) -0.002(3) -0.004(3)
C19 0.044(3) 0.041(4) 0.040(3) 0.003(3) 0.002(3) -0.001(3)
C20 0.046(3) 0.056(4) 0.061(4) 0.006(3) 0.009(3) 0.007(3)
C21 0.044(3) 0.054(4) 0.067(4) 0.015(3) 0.015(3) -0.001(3)
C22 0.036(3) 0.036(3) 0.059(4) 0.001(3) 0.009(3) 0.000(3)
C23 0.048(3) 0.051(4) 0.060(4) 0.007(3) 0.014(3) 0.005(3)
C24 0.041(3) 0.043(4) 0.060(4) 0.005(3) 0.015(3) -0.005(3)
C25 0.050(4) 0.049(4) 0.043(3) 0.007(3) 0.005(3) 0.000(3)
C26 0.053(3) 0.034(4) 0.057(4) -0.009(3) -0.002(3) -0.001(3)
C27 0.056(4) 0.055(4) 0.034(3) -0.001(3) 0.008(3) -0.001(3)
C28 0.063(4) 0.041(4) 0.059(4) 0.007(3) 0.021(3) -0.001(3)
C29 0.055(3) 0.039(3) 0.042(3) 0.005(3) 0.013(3) 0.007(3)
C30 0.121(6) 0.049(4) 0.093(5) 0.014(4) 0.075(5) 0.004(4)
C31 0.122(6) 0.049(4) 0.113(6) 0.005(4) 0.079(5) 0.023(4)
C32 0.049(3) 0.040(4) 0.048(3) 0.004(3) 0.016(3) -0.005(3)
C33 0.078(4) 0.048(4) 0.100(5) 0.023(4) 0.046(4) 0.000(4)
C34 0.070(4) 0.048(4) 0.096(5) 0.013(4) 0.044(4) 0.007(4)

loop_
_atom_type_symbol
_atom_type_description
_atom_type_scat_dispersion_real
_atom_type_scat_dispersion_imag
_atom_type_scat_source
C C 0.0033 0.0016 'International Tables Vol C Tables 4.2.6.8 and 6.1.1.4'
H H 0.0000 0.0000 'International Tables Vol C Tables 4.2.6.8 and 6.1.1.4'
N N 0.0061 0.0033 'International Tables Vol C Tables 4.2.6.8 and 6.1.1.4'
O O 0.0106 0.0060 'International Tables Vol C Tables 4.2.6.8 and 6.1.1.4'
S S 0.1246 0.1234 'International Tables Vol C Tables 4.2.6.8 and 6.1.1.4'
Co Co 0.3494 0.9721 'International Tables Vol C Tables 4.2.6.8 and 6.1.1.4'

loop_
_geom_angle_atom_site_label_1
_geom_angle_atom_site_label_2
_geom_angle_atom_site_label_3
_geom_angle
_geom_angle_site_symmetry_1
_geom_angle_site_symmetry_3
O3 Co1 O1 105.87(16) 3_545 .
O3 Co1 N4 120.95(17) 3_545 4
O1 Co1 N4 108.49(16) . 4
O3 Co1 N1 94.61(17) 3_545 .
O1 Co1 N1 120.18(16) . .
N4 Co1 N1 107.11(18) 4 .
C15 N1 C16 104.2(4) . .
C15 N1 Co1 131.0(4) . .
C16 N1 Co1 124.2(4) . .
C15 N2 C17 107.9(4) . .
C15 N2 C18 128.5(4) . .
C17 N2 C18 123.5(4) . .
C25 N3 C27 107.9(5) . .
C25 N3 C28 125.1(5) . .
C27 N3 C28 127.0(5) . .
C25 N4 C26 104.2(5) . .
C25 N4 Co1 123.0(4) . 4_454
C26 N4 Co1 129.2(4) . 4_454
C1 O1 Co1 106.5(3) . .
C8 O3 Co1 121.3(4) . 3_455
O5 S1 O6 118.2(3) . .
O5 S1 C12 107.4(2) . .
O6 S1 C12 108.1(2) . .
O5 S1 C5 107.6(2) . .
O6 S1 C5 107.1(2) . .
C12 S1 C5 108.0(3) . .
O2 C1 O1 121.3(5) . .
O2 C1 C2 119.4(5) . .
O1 C1 C2 119.3(5) . .
C7 C2 C3 118.3(5) . .
C7 C2 C1 120.5(5) . .
C3 C2 C1 121.2(5) . .
C2 C3 C4 120.0(5) . .
C2 C3 H3 120.0 . .
C4 C3 H3 120.0 . .
C5 C4 C3 120.4(5) . .
C5 C4 H4 119.8 . .
C3 C4 H4 119.8 . .
C6 C5 C4 119.8(5) . .
C6 C5 S1 124.6(4) . .
C4 C5 S1 115.5(4) . .
C5 C6 C7 119.9(5) . .
C5 C6 H6 120.1 . .
C7 C6 H6 120.1 . .
C2 C7 C6 121.5(5) . .
C2 C7 H7 119.2 . .
C6 C7 H7 119.2 . .
O4 C8 O3 125.2(5) . .
O4 C8 C9 120.5(5) . .
O3 C8 C9 114.3(5) . .
C14 C9 C10 118.4(5) . .
C14 C9 C8 121.7(5) . .
C10 C9 C8 119.9(5) . .
C9 C10 C11 120.7(5) . .
C9 C10 H10 119.6 . .
C11 C10 H10 119.6 . .
C12 C11 C10 120.4(5) . .
C12 C11 H11 119.8 . .
C10 C11 H11 119.8 . .
C11 C12 C13 119.8(5) . .
C11 C12 S1 119.7(4) . .
C13 C12 S1 120.2(4) . .
C12 C13 C14 119.6(5) . .
C12 C13 H13 120.2 . .
C14 C13 H13 120.2 . .
C9 C14 C13 121.1(5) . .
C9 C14 H14 119.4 . .
C13 C14 H14 119.4 . .
N1 C15 N2 111.6(5) . .
N1 C15 H15 124.2 . .
N2 C15 H15 124.2 . .
C17 C16 N1 111.1(5) . .
C17 C16 H16 124.4 . .
N1 C16 H16 124.4 . .
C16 C17 N2 105.2(5) . .
C16 C17 H17 127.4 . .
N2 C17 H17 127.4 . .
N2 C18 C19 112.4(4) . .
N2 C18 H18A 109.1 . .
C19 C18 H18A 109.1 . .
N2 C18 H18B 109.1 . .
C19 C18 H18B 109.1 . .
H18A C18 H18B 107.8 . .
C24 C19 C20 118.2(6) . .
C24 C19 C18 120.8(5) . .
C20 C19 C18 121.0(5) . .
C19 C20 C21 121.1(6) . .
C19 C20 H20 119.4 . .
C21 C20 H20 119.4 . .
C22 C21 C20 121.2(6) . .
C22 C21 H21 119.4 . .
C20 C21 H21 119.4 . .
C21 C22 C23 117.3(5) . .
C21 C22 C32 121.9(5) . .
C23 C22 C32 120.6(5) . .
C24 C23 C22 120.4(5) . .
C24 C23 H23 119.8 . .
C22 C23 H23 119.8 . .
C19 C24 C23 121.7(6) . .
C19 C24 H24 119.2 . .
C23 C24 H24 119.2 . .
N3 C25 N4 112.6(5) . .
N3 C25 H25 123.7 . .
N4 C25 H25 123.7 . .
C27 C26 N4 110.2(5) . .
C27 C26 H26 124.9 . .
N4 C26 H26 124.9 . .
C26 C27 N3 105.1(5) . .
C26 C27 H27 127.4 . .
N3 C27 H27 127.4 . .
N3 C28 C29 113.7(5) . .
N3 C28 H28A 108.8 . .
C29 C28 H28A 108.8 . .
N3 C28 H28B 108.8 . .
C29 C28 H28B 108.8 . .
H28A C28 H28B 107.7 . .
C30 C29 C34 118.4(6) . .
C30 C29 C28 122.1(6) . .
C34 C29 C28 119.5(5) . .
C29 C30 C31 121.4(6) . .
C29 C30 H30 119.3 . .
C31 C30 H30 119.3 . .
C32 C31 C30 121.8(6) . .
C32 C31 H31 119.1 . .
C30 C31 H31 119.1 . .
C31 C32 C33 116.5(6) . .
C31 C32 C22 121.2(6) . .
C33 C32 C22 122.3(5) . .
C32 C33 C34 122.1(6) . .
C32 C33 H33 118.9 . .
C34 C33 H33 118.9 . .
C29 C34 C33 119.7(6) . .
C29 C34 H34 120.2 . .
C33 C34 H34 120.2 . .

loop_
_geom_bond_atom_site_label_1
_geom_bond_atom_site_label_2
_geom_bond_distance
_geom_bond_site_symmetry_2
Co1 O3 1.972(4) 3_545
Co1 O1 1.997(4) .
Co1 N4 2.014(5) 4
Co1 N1 2.016(4) .
N1 C15 1.335(6) .
N1 C16 1.377(7) .
N2 C15 1.337(6) .
N2 C17 1.373(6) .
N2 C18 1.475(6) .
N3 C25 1.316(6) .
N3 C27 1.383(6) .
N3 C28 1.452(7) .
N4 C25 1.324(6) .
N4 C26 1.389(6) .
N4 Co1 2.014(4) 4_454
O1 C1 1.287(6) .
O2 C1 1.256(6) .
O3 C8 1.287(6) .
O3 Co1 1.972(4) 3_455
O4 C8 1.213(6) .
O5 S1 1.440(4) .
O6 S1 1.443(3) .
S1 C12 1.769(5) .
S1 C5 1.775(6) .
C1 C2 1.483(7) .
C2 C7 1.384(7) .
C2 C3 1.391(7) .
C3 C4 1.396(7) .
C3 H3 0.9300 .
C4 C5 1.384(7) .
C4 H4 0.9300 .
C5 C6 1.365(7) .
C6 C7 1.388(7) .
C6 H6 0.9300 .
C7 H7 0.9300 .
C8 C9 1.526(7) .
C9 C14 1.381(7) .
C9 C10 1.385(7) .
C10 C11 1.389(7) .
C10 H10 0.9300 .
C11 C12 1.369(7) .
C11 H11 0.9300 .
C12 C13 1.385(6) .
C13 C14 1.390(8) .
C13 H13 0.9300 .
C14 H14 0.9300 .
C15 H15 0.9300 .
C16 C17 1.351(7) .
C16 H16 0.9300 .
C17 H17 0.9300 .
C18 C19 1.504(8) .
C18 H18A 0.9700 .
C18 H18B 0.9700 .
C19 C24 1.365(7) .
C19 C20 1.371(8) .
C20 C21 1.383(7) .
C20 H20 0.9300 .
C21 C22 1.382(7) .
C21 H21 0.9300 .
C22 C23 1.395(7) .
C22 C32 1.471(7) .
C23 C24 1.385(7) .
C23 H23 0.9300 .
C24 H24 0.9300 .
C25 H25 0.9300 .
C26 C27 1.355(7) .
C26 H26 0.9300 .
C27 H27 0.9300 .
C28 C29 1.498(7) .
C28 H28A 0.9700 .
C28 H28B 0.9700 .
C29 C30 1.351(8) .
C29 C34 1.374(8) .
C30 C31 1.384(9) .
C30 H30 0.9300 .
C31 C32 1.354(8) .
C31 H31 0.9300 .
C32 C33 1.385(8) .
C33 C34 1.386(8) .
C33 H33 0.9300 .
C34 H34 0.9300 .

loop_
_geom_torsion_atom_site_label_1
_geom_torsion_atom_site_label_2
_geom_torsion_atom_site_label_3
_geom_torsion_atom_site_label_4
_geom_torsion
_geom_torsion_site_symmetry_1
O3 Co1 N1 C15 -176.6(4) 3_545
O1 Co1 N1 C15 -65.2(5) .
N4 Co1 N1 C15 59.0(5) 4
O3 Co1 N1 C16 -7.3(4) 3_545
O1 Co1 N1 C16 104.0(4) .
N4 Co1 N1 C16 -131.7(4) 4
O3 Co1 O1 C1 168.3(3) 3_545
N4 Co1 O1 C1 -60.5(4) 4
N1 Co1 O1 C1 63.1(4) .
Co1 O1 C1 O2 -6.3(6) .
Co1 O1 C1 C2 173.0(4) .
O2 C1 C2 C7 27.4(8) .
O1 C1 C2 C7 -151.9(5) .
O2 C1 C2 C3 -151.0(5) .
O1 C1 C2 C3 29.8(8) .
C7 C2 C3 C4 -0.6(8) .
C1 C2 C3 C4 177.8(5) .
C2 C3 C4 C5 2.8(8) .
C3 C4 C5 C6 -1.7(8) .
C3 C4 C5 S1 175.6(4) .
O5 S1 C5 C6 -125.7(5) .
O6 S1 C5 C6 106.2(5) .
C12 S1 C5 C6 -10.1(5) .
O5 S1 C5 C4 57.1(5) .
O6 S1 C5 C4 -71.0(5) .
C12 S1 C5 C4 172.7(4) .
C4 C5 C6 C7 -1.5(8) .
S1 C5 C6 C7 -178.6(4) .
C3 C2 C7 C6 -2.7(9) .
C1 C2 C7 C6 178.9(5) .
C5 C6 C7 C2 3.8(9) .
Co1 O3 C8 O4 1.6(7) 3_455
Co1 O3 C8 C9 -177.2(3) 3_455
O4 C8 C9 C14 166.7(5) .
O3 C8 C9 C14 -14.5(7) .
O4 C8 C9 C10 -14.6(8) .
O3 C8 C9 C10 164.3(5) .
C14 C9 C10 C11 -0.1(8) .
C8 C9 C10 C11 -178.9(5) .
C9 C10 C11 C12 -0.5(9) .
C10 C11 C12 C13 0.3(8) .
C10 C11 C12 S1 173.6(5) .
O5 S1 C12 C11 -128.0(4) .
O6 S1 C12 C11 0.6(5) .
C5 S1 C12 C11 116.2(5) .
O5 S1 C12 C13 45.3(5) .
O6 S1 C12 C13 173.9(4) .
C5 S1 C12 C13 -70.5(5) .
C11 C12 C13 C14 0.4(8) .
S1 C12 C13 C14 -172.9(4) .
C10 C9 C14 C13 0.8(8) .
C8 C9 C14 C13 179.6(5) .
C12 C13 C14 C9 -1.0(9) .
C16 N1 C15 N2 0.9(6) .
Co1 N1 C15 N2 171.8(3) .
C17 N2 C15 N1 -1.6(6) .
C18 N2 C15 N1 174.8(5) .
C15 N1 C16 C17 0.1(6) .
Co1 N1 C16 C17 -171.5(4) .
N1 C16 C17 N2 -1.1(6) .
C15 N2 C17 C16 1.6(6) .
C18 N2 C17 C16 -175.0(5) .
C15 N2 C18 C19 41.4(7) .
C17 N2 C18 C19 -142.8(6) .
N2 C18 C19 C24 -127.8(5) .
N2 C18 C19 C20 54.5(7) .
C24 C19 C20 C21 1.0(9) .
C18 C19 C20 C21 178.8(5) .
C19 C20 C21 C22 -1.2(9) .
C20 C21 C22 C23 1.5(9) .
C20 C21 C22 C32 178.5(5) .
C21 C22 C23 C24 -1.7(8) .
C32 C22 C23 C24 -178.8(5) .
C20 C19 C24 C23 -1.2(8) .
C18 C19 C24 C23 -179.0(5) .
C22 C23 C24 C19 1.6(9) .
C27 N3 C25 N4 0.5(6) .
C28 N3 C25 N4 -178.3(5) .
C26 N4 C25 N3 -1.2(6) .
Co1 N4 C25 N3 159.2(4) 4_454
C25 N4 C26 C27 1.5(6) .
Co1 N4 C26 C27 -157.2(4) 4_454
N4 C26 C27 N3 -1.2(6) .
C25 N3 C27 C26 0.4(6) .
C28 N3 C27 C26 179.2(5) .
C25 N3 C28 C29 104.5(6) .
C27 N3 C28 C29 -74.1(7) .
N3 C28 C29 C30 -34.6(8) .
N3 C28 C29 C34 148.0(5) .
C34 C29 C30 C31 -0.6(11) .
C28 C29 C30 C31 -178.0(7) .
C29 C30 C31 C32 -2.6(13) .
C30 C31 C32 C33 4.2(11) .
C30 C31 C32 C22 -175.7(7) .
C21 C22 C32 C31 23.5(9) .
C23 C22 C32 C31 -159.5(6) .
C21 C22 C32 C33 -156.4(6) .
C23 C22 C32 C33 20.6(8) .
C31 C32 C33 C34 -2.9(10) .
C22 C32 C33 C34 177.0(6) .
C30 C29 C34 C33 1.9(10) .
C28 C29 C34 C33 179.4(6) .
C32 C33 C34 C29 -0.2(11) .
